data_4111396
loop_
_publ_author_name
'Yvan Guindon'
'Mohammed Bencheqroun'
'Abderrahim Bouzide'

_publ_contact_author
;
    Dr Yvan Guindon
    Institut de recherches cliniques de Montr\'eal
    110 ouest, Avenue des Pins
    Montr\'eal, Qu\'ebec
    Canada H2W 1R7
;
_publ_contact_author_email guindoy@ircm.umontreal.ca
_publ_contact_author_fax '514 987 5789'
_publ_contact_author_phone '514 987 5786'
_publ_section_title
;
 Synthesis of Postulated Molecular Probes: Stereoselective
 Free-Radical-MediatedC-Glycosylation in Tandem with Hydrogen Transfer
;
_journal_name_full 'Journal of the American Chemical Society'
_journal_page_first 554
_journal_page_last 558
_journal_paper_doi 10.1021/ja046389y
_journal_volume 127
_journal_year 2005
_chemical_compound_source 'synthesized by the authors, see text'
_chemical_formula_moiety 'C33 H46 O21'
_chemical_formula_sum 'C33 H46 O21'
_chemical_formula_weight 778.698
_chemical_name_systematic
; 
 ? 
;
_space_group_IT_number 4
_symmetry_cell_setting monoclinic
_symmetry_space_group_name_Hall 'P 2yb'
_symmetry_space_group_name_H-M 'P 1 21 1'
_atom_sites_solution_hydrogens geom
_atom_sites_solution_primary direct
_atom_sites_solution_secondary difmap
_audit_creation_method 'SHELXL96 (Sheldrick, 1996)'
_cell_angle_alpha 90.00
_cell_angle_beta 98.67(3)
_cell_angle_gamma 90.00
_cell_formula_units_Z 2
_cell_length_a 8.841(3)
_cell_length_b 17.598(6)
_cell_length_c 12.876(5)
_cell_measurement_reflns_used 25
_cell_measurement_temperature 293(2)
_cell_measurement_theta_max 25.00
_cell_measurement_theta_min 15.00
_cell_volume 1980.4(12)
_computing_cell_refinement 'CAD-4 software (Enraf-Nonius, 1989)'
_computing_data_collection 'CAD-4 software (Enraf-Nonius, 1989)'
_computing_data_reduction 'NRC-2, NRC-2A (Ahmed et al, 1973)'
_computing_molecular_graphics 'SHELXTL (Bruker, 1997)'
_computing_publication_material 'SHELXL96 (Sheldrick, 1996)'
_computing_structure_refinement 'SHELXL96 (Sheldrick, 1996)'
_computing_structure_solution 'SHELXS97 (Sheldrick, 1997)'
_diffrn_ambient_temperature 293(2)
_diffrn_measurement_device_type 'Nonius CAD-4'
_diffrn_measurement_method '\w scan'
_diffrn_radiation_monochromator graphite
_diffrn_radiation_source 'normal-focus xray tube'
_diffrn_radiation_type CuK\a
_diffrn_radiation_wavelength 1.54056
_diffrn_reflns_av_R_equivalents 0.080
_diffrn_reflns_av_sigmaI/netI 0.0768
_diffrn_reflns_limit_h_max 10
_diffrn_reflns_limit_h_min -10
_diffrn_reflns_limit_k_max 21
_diffrn_reflns_limit_k_min -21
_diffrn_reflns_limit_l_max 15
_diffrn_reflns_limit_l_min -15
_diffrn_reflns_number 37308
_diffrn_reflns_theta_max 69.83
_diffrn_reflns_theta_min 3.47
_diffrn_standards_decay_% 'no decay, variation  3.6'
_diffrn_standards_interval_time 60
_diffrn_standards_number 5
_exptl_absorpt_coefficient_mu 0.947
_exptl_absorpt_correction_T_max 0.9357
_exptl_absorpt_correction_T_min 0.7951
_exptl_absorpt_correction_type integration
_exptl_absorpt_process_details 'ABSORP in NRCVAX (Gabe et al, 1989)'
_exptl_crystal_colour colourless
_exptl_crystal_density_diffrn 1.3059
_exptl_crystal_density_method none
_exptl_crystal_description plate
_exptl_crystal_F_000 824.0
_exptl_crystal_size_max 0.56
_exptl_crystal_size_mid 0.15
_exptl_crystal_size_min 0.08
_refine_diff_density_max 0.174
_refine_diff_density_min -0.161
_refine_diff_density_rms 0.037
_refine_ls_abs_structure_details 'Flack (1983)'
_refine_ls_abs_structure_Flack 0.0(2)
_refine_ls_extinction_coef 0.0052(3)
_refine_ls_extinction_expression Fc^*^=kFc[1+0.001xFc^2^\l^3^/sin(2\q)]^-1/4^
_refine_ls_extinction_method 'SHELXL96 (Sheldrick, 1996)'
_refine_ls_goodness_of_fit_all 0.766
_refine_ls_goodness_of_fit_ref 1.019
_refine_ls_hydrogen_treatment constr
_refine_ls_matrix_type full
_refine_ls_number_parameters 546
_refine_ls_number_reflns 7519
_refine_ls_number_restraints 712
_refine_ls_restrained_S_all 0.864
_refine_ls_restrained_S_obs 1.288
_refine_ls_R_factor_all 0.0882
_refine_ls_R_factor_gt 0.0469
_refine_ls_shift/su_max 0.003
_refine_ls_shift/su_mean 0.000
_refine_ls_structure_factor_coef Fsqd
_refine_ls_weighting_details 'w=1/[\s^2^(Fo^2^)+(0.0441P)^2^] where P=(Fo^2^+2Fc^2^)/3'
_refine_ls_weighting_scheme calc
_refine_ls_wR_factor_all 0.1098
_refine_ls_wR_factor_ref 0.0954
_reflns_number_gt 3491
_reflns_number_total 7519
_reflns_threshold_expression >2\s(I)
_cod_data_source_file ja046389ysi20040701_113617.cif
_cod_data_source_block guin15
_cod_original_sg_symbol_H-M 'P 21'
_cod_database_code 4111396

loop_
_symmetry_equiv_pos_as_xyz
'x, y, z'
'-x, y+1/2, -z'

loop_
_atom_site_label
_atom_site_type_symbol
_atom_site_fract_x
_atom_site_fract_y
_atom_site_fract_z
_atom_site_U_iso_or_equiv
_atom_site_adp_type
_atom_site_occupancy
_atom_site_calc_flag
_atom_site_refinement_flags
_atom_site_disorder_group
C1 C 0.3627(5) 0.3984(2) -0.0464(3) 0.0681(12) Uani 1 d DU .
H1 H 0.3044 0.3536 -0.0308 0.082 Uiso 1 calc R .
C17 C 0.3541(6) 0.4037(3) -0.1632(3) 0.0951(18) Uani 1 d DU .
O17 O 0.2852(5) 0.3621(2) -0.2267(3) 0.1342(16) Uani 1 d DU .
O18 O 0.4419(4) 0.46080(19) -0.1882(2) 0.1010(12) Uani 1 d DU .
C19 C 0.4289(8) 0.4709(4) -0.3031(3) 0.152(3) Uani 1 d DU .
H19A H 0.5014 0.4385 -0.3300 0.229 Uiso 1 calc R .
H19B H 0.4496 0.5229 -0.3185 0.229 Uiso 1 calc R .
H19C H 0.3272 0.4579 -0.3356 0.229 Uiso 1 calc R .
C2 C 0.5255(5) 0.3903(2) 0.0127(3) 0.0655(12) Uani 1 d DU .
H2 H 0.5864 0.4357 0.0037 0.079 Uiso 0.70 calc PR -1
H2' H 0.5654 0.4423 0.0125 0.079 Uiso 0.30 calc PR -2
C20 C 0.5889(7) 0.3216(3) -0.0367(8) 0.077(3) Uani 0.70 d PDU -1
O20 O 0.5249(8) 0.2628(3) -0.0551(8) 0.100(3) Uani 0.70 d PDU -1
O21 O 0.7297(7) 0.3360(4) -0.0575(7) 0.090(2) Uani 0.70 d PDU -1
C22 C 0.8135(10) 0.2738(4) -0.0970(7) 0.132(4) Uani 0.70 d PDU -1
H22A H 0.8170 0.2314 -0.0498 0.198 Uiso 0.70 calc PR -1
H22B H 0.9158 0.2900 -0.1020 0.198 Uiso 0.70 calc PR -1
H22C H 0.7629 0.2589 -0.1652 0.198 Uiso 0.70 calc PR -1
C20' C 0.6467(13) 0.3446(8) -0.029(2) 0.077(7) Uani 0.30 d PDU -2
O20' O 0.7738(12) 0.3638(9) -0.0346(17) 0.091(6) Uani 0.30 d PDU -2
O21' O 0.5879(16) 0.2786(9) -0.068(2) 0.102(6) Uani 0.30 d PDU -2
C22' C 0.693(2) 0.2299(9) -0.1137(16) 0.118(7) Uani 0.30 d PDU -2
H22D H 0.7462 0.2592 -0.1598 0.177 Uiso 0.30 calc PR -2
H22E H 0.6371 0.1898 -0.1528 0.177 Uiso 0.30 calc PR -2
H22F H 0.7659 0.2084 -0.0587 0.177 Uiso 0.30 calc PR -2
C3 C 0.5155(5) 0.3763(2) 0.1309(3) 0.0609(11) Uani 1 d . .
H3A H 0.4774 0.4221 0.1600 0.073 Uiso 1 calc R .
H3B H 0.4420 0.3361 0.1362 0.073 Uiso 1 calc R .
C4 C 0.6658(5) 0.3548(2) 0.1961(3) 0.0601(11) Uani 1 d . .
H4 H 0.7411 0.3928 0.1820 0.072 Uiso 1 calc R .
C25 C 0.6084(5) 0.5449(2) 0.4232(4) 0.1013(17) Uani 1 d DU .
H25A H 0.6795 0.5794 0.4623 0.152 Uiso 1 calc R .
H25B H 0.5387 0.5261 0.4675 0.152 Uiso 1 calc R .
H25C H 0.5522 0.5710 0.3641 0.152 Uiso 1 calc R .
C24 C 0.6939(5) 0.4798(2) 0.3850(3) 0.0760(14) Uani 1 d DU .
O24 O 0.8282(4) 0.4761(2) 0.3906(3) 0.1190(14) Uani 1 d DU .
O23 O 0.5984(3) 0.42373(14) 0.3474(2) 0.0663(8) Uani 1 d DU .
C5 C 0.6662(5) 0.35421(17) 0.3147(3) 0.0592(11) Uani 1 d DU .
H5 H 0.7715 0.3495 0.3510 0.071 Uiso 1 calc R .
C28 C 0.5186(7) 0.2572(3) 0.6214(3) 0.126(2) Uani 1 d DU .
H28A H 0.4298 0.2620 0.6556 0.189 Uiso 1 calc R .
H28B H 0.5906 0.2965 0.6459 0.189 Uiso 1 calc R .
H28C H 0.5650 0.2084 0.6372 0.189 Uiso 1 calc R .
C27 C 0.4725(6) 0.2646(3) 0.5053(3) 0.0982(17) Uani 1 d DU .
O27 O 0.3522(5) 0.2495(3) 0.4570(3) 0.161(2) Uani 1 d DU .
O26 O 0.5894(4) 0.28848(17) 0.4601(2) 0.0778(9) Uani 1 d DU .
C6 C 0.5706(5) 0.2889(2) 0.3462(2) 0.0623(11) Uani 1 d DU .
H6 H 0.4627 0.2969 0.3174 0.075 Uiso 1 calc R .
C31 C 0.9566(5) 0.1446(3) 0.4937(4) 0.1043(19) Uani 1 d DU .
H31A H 0.9645 0.1632 0.5644 0.157 Uiso 1 calc R .
H31B H 1.0203 0.1747 0.4556 0.157 Uiso 1 calc R .
H31C H 0.9895 0.0926 0.4947 0.157 Uiso 1 calc R .
C30 C 0.7940(5) 0.1499(2) 0.4413(3) 0.0808(15) Uani 1 d DU .
O30 O 0.6892(4) 0.11436(19) 0.4653(3) 0.1070(13) Uani 1 d DU .
O29 O 0.7796(3) 0.20020(15) 0.3613(2) 0.0736(8) Uani 1 d DU .
C7 C 0.6245(4) 0.2141(2) 0.3084(3) 0.0613(11) Uani 1 d DU .
H7 H 0.5564 0.1730 0.3236 0.074 Uiso 1 calc R .
C8 C 0.6289(5) 0.2188(2) 0.1898(3) 0.0629(11) Uani 1 d . .
H8 H 0.5244 0.2263 0.1534 0.076 Uiso 1 calc R .
O9 O 0.7209(3) 0.28227(14) 0.16684(19) 0.0618(7) Uani 1 d . .
O10 O 0.2968(3) 0.46305(14) -0.0040(2) 0.0633(8) Uani 1 d . .
C11 C 0.1399(5) 0.4685(2) -0.0253(3) 0.0629(12) Uani 1 d . .
H11 H 0.0933 0.4187 -0.0177 0.075 Uiso 1 calc R .
C35 C 0.1934(6) 0.4754(3) 0.3318(3) 0.0975(16) Uani 1 d DU .
H35A H 0.2764 0.4398 0.3361 0.146 Uiso 1 calc R .
H35B H 0.0988 0.4483 0.3298 0.146 Uiso 1 calc R .
H35C H 0.2085 0.5081 0.3922 0.146 Uiso 1 calc R .
C34 C 0.1881(6) 0.5223(2) 0.2338(3) 0.0879(15) Uani 1 d DU .
O34 O 0.2427(6) 0.5832(2) 0.2286(3) 0.1489(19) Uani 1 d DU .
O33 O 0.1076(3) 0.48704(14) 0.15134(18) 0.0728(8) Uani 1 d DU .
C12 C 0.0881(5) 0.5236(2) 0.0496(3) 0.0613(11) Uani 1 d DU .
H12 H 0.1483 0.5705 0.0522 0.074 Uiso 1 calc R .
C38 C -0.2487(7) 0.6678(3) 0.2012(4) 0.129(2) Uani 1 d DU .
H38A H -0.3469 0.6668 0.2244 0.194 Uiso 1 calc R .
H38B H -0.2418 0.7118 0.1581 0.194 Uiso 1 calc R .
H38C H -0.1697 0.6698 0.2611 0.194 Uiso 1 calc R .
C37 C -0.2294(6) 0.5977(3) 0.1388(4) 0.0959(17) Uani 1 d DU .
O37 O -0.3063(6) 0.5428(3) 0.1360(4) 0.172(2) Uani 1 d DU .
O36 O -0.1140(4) 0.60453(16) 0.0848(3) 0.0872(10) Uani 1 d DU .
C13 C -0.0809(5) 0.5405(2) 0.0210(3) 0.0702(12) Uani 1 d DU .
H13 H -0.1397 0.4963 0.0386 0.084 Uiso 1 calc R .
C41 C -0.0851(11) 0.7519(4) -0.2008(10) 0.091(5) Uiso 0.42 d PD -1
H41A H -0.1458 0.7692 -0.2645 0.137 Uiso 0.42 calc PR -1
H41B H 0.0121 0.7342 -0.2157 0.137 Uiso 0.42 calc PR -1
H41C H -0.0694 0.7931 -0.1514 0.137 Uiso 0.42 calc PR -1
C40 C -0.1666(7) 0.6882(4) -0.1548(11) 0.063(4) Uiso 0.42 d PD -1
O40 O -0.2984(6) 0.6744(5) -0.1811(8) 0.105(3) Uiso 0.42 d PD -1
O39 O -0.0668(3) 0.63428(14) -0.1145(2) 0.0792(9) Uani 1 d DU .
C14 C -0.1290(5) 0.5602(2) -0.0941(3) 0.0729(13) Uani 1 d DU .
H14 H -0.2408 0.5609 -0.1111 0.087 Uiso 1 calc R .
C41' C -0.1115(15) 0.7609(3) -0.1674(12) 0.064(5) Uiso 0.33 d PD -2
H41D H -0.1610 0.7904 -0.2254 0.096 Uiso 0.33 calc PR -2
H41E H -0.0025 0.7652 -0.1636 0.096 Uiso 0.33 calc PR -2
H41F H -0.1414 0.7794 -0.1033 0.096 Uiso 0.33 calc PR -2
C40' C -0.1575(11) 0.6793(4) -0.1827(10) 0.077(7) Uiso 0.33 d PD -2
O40' O -0.2779(8) 0.6575(5) -0.2261(8) 0.084(3) Uiso 0.33 d PD -2
C41" C -0.0655(16) 0.7666(4) -0.1335(16) 0.073(6) Uiso 0.25 d PD -3
H41G H -0.1321 0.8099 -0.1365 0.109 Uiso 0.25 calc PR -3
H41H H -0.0277 0.7613 -0.1992 0.109 Uiso 0.25 calc PR -3
H41I H 0.0190 0.7735 -0.0780 0.109 Uiso 0.25 calc PR -3
C40" C -0.1527(11) 0.6961(3) -0.1127(17) 0.070(6) Uiso 0.25 d PD -3
O40" O -0.2807(9) 0.6954(6) -0.0963(12) 0.097(4) Uiso 0.25 d PD -3
C15 C -0.0617(5) 0.5005(2) -0.1611(3) 0.0714(13) Uani 1 d . .
H15 H -0.1090 0.4509 -0.1528 0.086 Uiso 1 calc R .
O16 O 0.0998(3) 0.49546(14) -0.1304(2) 0.0647(7) Uani 1 d . .
C32 C 0.6942(6) 0.1491(2) 0.1459(4) 0.0882(16) Uani 1 d . .
H32A H 0.6900 0.1548 0.0713 0.132 Uiso 1 calc R .
H32B H 0.6357 0.1054 0.1602 0.132 Uiso 1 calc R .
H32C H 0.7986 0.1427 0.1781 0.132 Uiso 1 calc R .
C45 C -0.0004(8) 0.3540(3) -0.4255(4) 0.159(3) Uani 1 d DU .
H45A H 0.0614 0.3190 -0.3802 0.239 Uiso 1 calc R .
H45B H 0.0639 0.3835 -0.4639 0.239 Uiso 1 calc R .
H45C H -0.0734 0.3262 -0.4739 0.239 Uiso 1 calc R .
C44 C -0.0833(7) 0.4058(3) -0.3607(5) 0.122(2) Uani 1 d DU .
O44 O -0.2065(7) 0.3959(3) -0.3369(5) 0.193(3) Uani 1 d DU .
O43 O -0.0115(4) 0.4714(2) -0.3392(3) 0.1169(13) Uani 1 d DU .
C42 C -0.0883(6) 0.5238(3) -0.2762(3) 0.0946(16) Uani 1 d DU .
H42A H -0.1972 0.5241 -0.3020 0.113 Uiso 1 calc R .
H42B H -0.0494 0.5748 -0.2831 0.113 Uiso 1 calc R .

loop_
_atom_site_aniso_label
_atom_site_aniso_U_11
_atom_site_aniso_U_22
_atom_site_aniso_U_33
_atom_site_aniso_U_23
_atom_site_aniso_U_13
_atom_site_aniso_U_12
C1 0.093(3) 0.053(2) 0.052(2) -0.0083(19) -0.013(2) 0.017(2)
C17 0.124(5) 0.074(3) 0.079(3) -0.005(3) -0.010(3) 0.036(3)
O17 0.201(4) 0.103(3) 0.079(2) -0.030(2) -0.040(3) 0.032(3)
O18 0.138(3) 0.094(2) 0.071(2) 0.0206(19) 0.014(2) 0.036(2)
C19 0.234(8) 0.147(6) 0.082(4) 0.045(4) 0.042(5) 0.067(6)
C2 0.077(3) 0.058(2) 0.057(2) 0.0010(19) -0.005(2) 0.009(2)
C20 0.091(6) 0.076(6) 0.056(5) 0.011(4) -0.010(5) 0.023(5)
O20 0.108(5) 0.077(4) 0.102(5) -0.041(4) -0.029(5) 0.037(4)
O21 0.117(5) 0.083(5) 0.073(4) 0.015(4) 0.022(5) 0.030(4)
C22 0.187(9) 0.098(7) 0.119(7) -0.003(6) 0.049(7) 0.067(7)
C20' 0.077(11) 0.087(11) 0.067(10) 0.018(8) 0.011(9) 0.010(9)
O20' 0.091(10) 0.090(11) 0.090(12) 0.031(9) 0.008(8) -0.002(8)
O21' 0.092(10) 0.117(11) 0.092(9) 0.010(8) -0.001(8) 0.015(8)
C22' 0.160(16) 0.086(12) 0.105(13) -0.049(10) 0.011(13) 0.052(12)
C3 0.073(3) 0.051(2) 0.054(2) 0.0049(18) -0.007(2) 0.013(2)
C4 0.074(3) 0.043(2) 0.058(2) 0.0027(18) -0.007(2) 0.009(2)
C25 0.132(5) 0.069(3) 0.097(4) -0.031(3) -0.004(3) 0.010(3)
C24 0.085(4) 0.066(3) 0.072(3) -0.007(2) -0.005(3) -0.015(3)
O24 0.101(3) 0.082(2) 0.166(4) -0.034(2) -0.007(3) -0.019(2)
O23 0.078(2) 0.0462(15) 0.0699(19) -0.0067(13) -0.0060(15) 0.0028(14)
C5 0.069(3) 0.043(2) 0.061(2) 0.0034(18) -0.008(2) 0.002(2)
C28 0.222(7) 0.084(4) 0.081(4) 0.005(3) 0.050(4) -0.020(4)
C27 0.115(5) 0.088(4) 0.094(4) 0.006(3) 0.024(4) -0.012(4)
O27 0.124(4) 0.240(6) 0.120(4) 0.000(4) 0.024(3) -0.054(4)
O26 0.102(2) 0.0672(19) 0.0610(19) 0.0038(15) 0.0019(17) -0.0077(18)
C6 0.074(3) 0.052(2) 0.056(2) 0.0005(19) -0.007(2) -0.002(2)
C31 0.128(5) 0.077(3) 0.091(4) -0.003(3) -0.038(3) 0.028(3)
C30 0.124(5) 0.050(2) 0.061(3) 0.006(2) -0.011(3) 0.008(3)
O30 0.159(4) 0.077(2) 0.078(2) 0.0281(18) -0.002(2) -0.009(2)
O29 0.086(2) 0.0544(16) 0.0725(19) 0.0141(14) -0.0137(16) 0.0010(15)
C7 0.070(3) 0.044(2) 0.065(3) 0.0041(18) -0.005(2) 0.002(2)
C8 0.080(3) 0.039(2) 0.066(3) 0.0013(19) -0.001(2) -0.002(2)
O9 0.0754(19) 0.0437(14) 0.0633(16) 0.0060(13) 0.0007(14) 0.0040(14)
O10 0.079(2) 0.0441(14) 0.0587(16) -0.0054(12) -0.0167(14) 0.0141(14)
C11 0.090(4) 0.049(2) 0.044(2) 0.0062(18) -0.007(2) -0.002(2)
C35 0.124(4) 0.105(4) 0.058(3) 0.006(3) -0.005(3) 0.005(3)
C34 0.120(4) 0.074(3) 0.063(3) -0.006(3) -0.010(3) -0.006(3)
O34 0.242(5) 0.110(3) 0.078(2) 0.005(2) -0.029(3) -0.084(3)
O33 0.107(2) 0.0566(16) 0.0489(15) 0.0030(13) -0.0066(15) -0.0027(16)
C12 0.071(3) 0.053(2) 0.055(2) 0.0072(19) -0.007(2) 0.001(2)
C38 0.192(6) 0.084(4) 0.111(4) -0.017(3) 0.023(4) 0.043(4)
C37 0.123(5) 0.070(3) 0.095(4) -0.002(3) 0.016(4) 0.013(3)
O37 0.207(5) 0.115(4) 0.218(5) -0.056(4) 0.112(4) -0.040(3)
O36 0.110(3) 0.0605(18) 0.092(2) -0.0103(16) 0.016(2) 0.0067(18)
C13 0.091(3) 0.046(2) 0.070(3) -0.004(2) -0.001(2) 0.002(2)
O39 0.080(2) 0.0576(18) 0.094(2) 0.0202(16) -0.0066(17) 0.0139(16)
C14 0.075(3) 0.064(3) 0.075(3) 0.004(2) -0.003(2) -0.007(2)
C15 0.084(3) 0.068(3) 0.054(2) 0.002(2) -0.014(2) -0.001(2)
O16 0.077(2) 0.0589(16) 0.0518(15) 0.0067(12) -0.0113(14) 0.0048(14)
C32 0.128(5) 0.046(2) 0.089(4) 0.003(2) 0.015(3) 0.008(3)
C45 0.233(8) 0.127(5) 0.100(5) -0.033(4) -0.036(5) 0.059(6)
C44 0.127(6) 0.118(5) 0.109(5) 0.008(4) -0.019(5) -0.009(5)
O44 0.236(7) 0.174(5) 0.163(5) -0.065(4) 0.014(5) -0.065(5)
O43 0.148(3) 0.103(3) 0.083(2) 0.007(2) -0.038(2) -0.010(3)
C42 0.131(4) 0.083(3) 0.060(3) -0.004(3) -0.016(3) 0.025(3)

loop_
_atom_type_symbol
_atom_type_description
_atom_type_scat_dispersion_real
_atom_type_scat_dispersion_imag
_atom_type_scat_source
C C 0.0181 0.0091 'International Tables Vol C Tables 4.2.6.8 and 6.1.1.4'
H H 0.0000 0.0000 'International Tables Vol C Tables 4.2.6.8 and 6.1.1.4'
O O 0.0492 0.0322 'International Tables Vol C Tables 4.2.6.8 and 6.1.1.4'

loop_
_geom_angle_atom_site_label_1
_geom_angle_atom_site_label_2
_geom_angle_atom_site_label_3
_geom_angle
_geom_angle_publ_flag
O10 C1 C17 111.9(3) y
O10 C1 C2 107.0(3) y
C17 C1 C2 114.0(4) y
O10 C1 H1 107.9 ?
C17 C1 H1 107.9 ?
C2 C1 H1 107.9 ?
O17 C17 O18 123.4(4) y
O17 C17 C1 126.4(4) y
O18 C17 C1 110.1(3) y
C17 O18 C19 111.7(4) y
O18 C19 H19A 109.5 ?
O18 C19 H19B 109.5 ?
H19A C19 H19B 109.5 ?
O18 C19 H19C 109.5 ?
H19A C19 H19C 109.5 ?
H19B C19 H19C 109.5 ?
C20' C2 C1 122.7(9) y
C20 C2 C1 104.2(4) y
C20' C2 C3 114.4(11) y
C20 C2 C3 111.4(5) y
C1 C2 C3 108.2(3) y
C20 C2 H2 110.9 ?
C1 C2 H2 110.9 ?
C3 C2 H2 110.9 ?
C20' C2 H2' 102.9 ?
C1 C2 H2' 102.9 ?
C3 C2 H2' 102.9 ?
O20 C20 O21 123.8(5) y
O20 C20 C2 125.8(5) y
O21 C20 C2 110.4(4) y
C20 O21 C22 117.8(5) y
O21 C22 H22A 109.5 ?
O21 C22 H22B 109.5 ?
H22A C22 H22B 109.5 ?
O21 C22 H22C 109.5 ?
H22A C22 H22C 109.5 ?
H22B C22 H22C 109.5 ?
O20' C20' O21' 122.7(6) y
O20' C20' C2 127.1(7) y
O21' C20' C2 110.0(5) y
C20' O21' C22' 115.4(7) y
O21' C22' H22D 109.5 ?
O21' C22' H22E 109.5 ?
H22D C22' H22E 109.5 ?
O21' C22' H22F 109.5 ?
H22D C22' H22F 109.5 ?
H22E C22' H22F 109.5 ?
C4 C3 C2 114.1(3) y
C4 C3 H3A 108.7 ?
C2 C3 H3A 108.7 ?
C4 C3 H3B 108.7 ?
C2 C3 H3B 108.7 ?
H3A C3 H3B 107.6 ?
O9 C4 C3 112.4(3) y
O9 C4 C5 107.8(3) y
C3 C4 C5 115.3(3) y
O9 C4 H4 106.9 ?
C3 C4 H4 106.9 ?
C5 C4 H4 106.9 ?
C24 C25 H25A 109.5 ?
C24 C25 H25B 109.5 ?
H25A C25 H25B 109.5 ?
C24 C25 H25C 109.5 ?
H25A C25 H25C 109.5 ?
H25B C25 H25C 109.5 ?
O24 C24 O23 123.7(4) y
O24 C24 C25 125.1(4) y
O23 C24 C25 111.1(3) y
C24 O23 C5 117.4(3) y
O23 C5 C6 106.9(3) y
O23 C5 C4 110.2(3) y
C6 C5 C4 110.8(3) y
O23 C5 H5 109.7 ?
C6 C5 H5 109.7 ?
C4 C5 H5 109.7 ?
C27 C28 H28A 109.5 ?
C27 C28 H28B 109.5 ?
H28A C28 H28B 109.5 ?
C27 C28 H28C 109.5 ?
H28A C28 H28C 109.5 ?
H28B C28 H28C 109.5 ?
O27 C27 O26 122.6(4) y
O27 C27 C28 126.7(4) y
O26 C27 C28 110.7(4) y
C27 O26 C6 117.8(3) y
O26 C6 C7 109.2(3) y
O26 C6 C5 106.9(3) y
C7 C6 C5 111.1(3) y
O26 C6 H6 109.9 ?
C7 C6 H6 109.9 ?
C5 C6 H6 109.9 ?
C30 C31 H31A 109.5 ?
C30 C31 H31B 109.5 ?
H31A C31 H31B 109.5 ?
C30 C31 H31C 109.5 ?
H31A C31 H31C 109.5 ?
H31B C31 H31C 109.5 ?
O30 C30 O29 123.6(4) y
O30 C30 C31 125.5(4) y
O29 C30 C31 110.9(3) y
C30 O29 C7 116.1(3) y
O29 C7 C6 108.5(3) y
O29 C7 C8 108.1(3) y
C6 C7 C8 109.3(3) y
O29 C7 H7 110.3 ?
C6 C7 H7 110.3 ?
C8 C7 H7 110.3 ?
O9 C8 C32 107.2(4) y
O9 C8 C7 110.2(3) y
C32 C8 C7 113.5(3) y
O9 C8 H8 108.6 ?
C32 C8 H8 108.6 ?
C7 C8 H8 108.6 ?
C4 O9 C8 114.3(3) y
C11 O10 C1 116.0(3) y
O10 C11 O16 108.1(3) y
O10 C11 C12 108.4(3) y
O16 C11 C12 110.0(3) y
O10 C11 H11 110.1 ?
O16 C11 H11 110.1 ?
C12 C11 H11 110.1 ?
C34 C35 H35A 109.5 ?
C34 C35 H35B 109.5 ?
H35A C35 H35B 109.5 ?
C34 C35 H35C 109.5 ?
H35A C35 H35C 109.5 ?
H35B C35 H35C 109.5 ?
O34 C34 O33 123.3(4) y
O34 C34 C35 125.8(4) y
O33 C34 C35 110.9(3) y
C34 O33 C12 119.3(3) y
O33 C12 C11 107.0(3) y
O33 C12 C13 106.6(3) y
C11 C12 C13 111.1(3) y
O33 C12 H12 110.7 ?
C11 C12 H12 110.7 ?
C13 C12 H12 110.7 ?
C37 C38 H38A 109.5 ?
C37 C38 H38B 109.5 ?
H38A C38 H38B 109.5 ?
C37 C38 H38C 109.5 ?
H38A C38 H38C 109.5 ?
H38B C38 H38C 109.5 ?
O37 C37 O36 123.1(4) y
O37 C37 C38 125.4(5) y
O36 C37 C38 111.5(4) y
C37 O36 C13 117.6(3) y
O36 C13 C12 106.9(3) y
O36 C13 C14 108.9(3) y
C12 C13 C14 113.7(4) y
O36 C13 H13 109.1 ?
C12 C13 H13 109.1 ?
C14 C13 H13 109.1 ?
C40 C41 H41A 109.5 ?
C40 C41 H41B 109.5 ?
H41A C41 H41B 109.5 ?
C40 C41 H41C 109.5 ?
H41A C41 H41C 109.5 ?
H41B C41 H41C 109.5 ?
O40 C40 O39 121.6(5) y
O40 C40 C41 123.3(7) y
O39 C40 C41 110.6(5) y
C40" O39 C14 119.9(4) y
C40 O39 C14 117.3(3) y
C40' O39 C14 116.1(4) y
O39 C14 C13 108.9(3) y
O39 C14 C15 108.8(3) y
C13 C14 C15 108.4(3) y
O39 C14 H14 110.2 ?
C13 C14 H14 110.2 ?
C15 C14 H14 110.2 ?
C40' C41' H41D 109.5 ?
C40' C41' H41E 109.5 ?
H41D C41' H41E 109.5 ?
C40' C41' H41F 109.5 ?
H41D C41' H41F 109.5 ?
H41E C41' H41F 109.5 ?
O40' C40' O39 121.1(5) y
O40' C40' C41' 125.3(7) y
O39 C40' C41' 110.7(5) y
C40" C41" H41G 109.5 ?
C40" C41" H41H 109.5 ?
H41G C41" H41H 109.5 ?
C40" C41" H41I 109.5 ?
H41G C41" H41I 109.5 ?
H41H C41" H41I 109.5 ?
O40" C40" O39 124.0(6) y
O40" C40" C41" 124.8(6) y
O39 C40" C41" 111.2(5) y
O16 C15 C42 106.7(4) y
O16 C15 C14 110.0(3) y
C42 C15 C14 110.3(3) y
O16 C15 H15 109.9 ?
C42 C15 H15 109.9 ?
C14 C15 H15 109.9 ?
C15 O16 C11 112.2(3) y
C8 C32 H32A 109.5 ?
C8 C32 H32B 109.5 ?
H32A C32 H32B 109.5 ?
C8 C32 H32C 109.5 ?
H32A C32 H32C 109.5 ?
H32B C32 H32C 109.5 ?
C44 C45 H45A 109.5 ?
C44 C45 H45B 109.5 ?
H45A C45 H45B 109.5 ?
C44 C45 H45C 109.5 ?
H45A C45 H45C 109.5 ?
H45B C45 H45C 109.5 ?
O44 C44 O43 120.2(5) y
O44 C44 C45 126.7(5) y
O43 C44 C45 112.8(4) y
C44 O43 C42 114.7(4) y
O43 C42 C15 110.7(3) y
O43 C42 H42A 109.5 ?
C15 C42 H42A 109.5 ?
O43 C42 H42B 109.5 ?
C15 C42 H42B 109.5 ?
H42A C42 H42B 108.1 ?

loop_
_geom_bond_atom_site_label_1
_geom_bond_atom_site_label_2
_geom_bond_distance
_geom_bond_publ_flag
C1 O10 1.424(4) y
C1 C17 1.497(4) y
C1 C2 1.530(5) y
C1 H1 0.9800 ?
C17 O17 1.194(4) y
C17 O18 1.338(4) y
O18 C19 1.478(4) y
C19 H19A 0.9600 ?
C19 H19B 0.9600 ?
C19 H19C 0.9600 ?
C2 C20' 1.501(5) y
C2 C20 1.513(4) y
C2 C3 1.557(5) y
C2 H2 0.9800 ?
C2 H2' 0.9800 ?
C20 O20 1.185(4) y
C20 O21 1.337(4) y
O21 C22 1.455(4) y
C22 H22A 0.9600 ?
C22 H22B 0.9600 ?
C22 H22C 0.9600 ?
C20' O20' 1.187(4) y
C20' O21' 1.341(4) y
O21' C22' 1.452(5) y
C22' H22D 0.9600 ?
C22' H22E 0.9600 ?
C22' H22F 0.9600 ?
C3 C4 1.509(5) y
C3 H3A 0.9700 ?
C3 H3B 0.9700 ?
C4 O9 1.437(4) y
C4 C5 1.527(5) y
C4 H4 0.9800 ?
C25 C24 1.496(4) y
C25 H25A 0.9600 ?
C25 H25B 0.9600 ?
C25 H25C 0.9600 ?
C24 O24 1.181(3) y
C24 O23 1.340(3) y
O23 C5 1.452(3) y
C5 C6 1.517(5) y
C5 H5 0.9800 ?
C28 C27 1.494(4) y
C28 H28A 0.9600 ?
C28 H28B 0.9600 ?
C28 H28C 0.9600 ?
C27 O27 1.179(4) y
C27 O26 1.329(4) y
O26 C6 1.450(3) y
C6 C7 1.506(5) y
C6 H6 0.9800 ?
C31 C30 1.497(4) y
C31 H31A 0.9600 ?
C31 H31B 0.9600 ?
C31 H31C 0.9600 ?
C30 O30 1.196(3) y
C30 O29 1.350(3) y
O29 C7 1.457(3) y
C7 C8 1.537(5) y
C7 H7 0.9800 ?
C8 O9 1.438(4) y
C8 C32 1.501(6) y
C8 H8 0.9800 ?
O10 C11 1.376(5) y
C11 O16 1.428(4) y
C11 C12 1.486(5) y
C11 H11 0.9800 ?
C35 C34 1.502(4) y
C35 H35A 0.9600 ?
C35 H35B 0.9600 ?
C35 H35C 0.9600 ?
C34 O34 1.182(3) y
C34 O33 1.339(3) y
O33 C12 1.447(3) y
C12 C13 1.514(5) y
C12 H12 0.9800 ?
C38 C37 1.497(4) y
C38 H38A 0.9600 ?
C38 H38B 0.9600 ?
C38 H38C 0.9600 ?
C37 O37 1.179(4) y
C37 O36 1.323(4) y
O36 C13 1.450(3) y
C13 C14 1.519(5) y
C13 H13 0.9800 ?
C41 C40 1.502(4) y
C41 H41A 0.9600 ?
C41 H41B 0.9600 ?
C41 H41C 0.9600 ?
C40 O40 1.188(4) y
C40 O39 1.346(4) y
O39 C40" 1.329(4) y
O39 C40' 1.353(4) y
O39 C14 1.453(3) y
C14 C15 1.537(6) y
C14 H14 0.9800 ?
C41' C40' 1.496(5) y
C41' H41D 0.9600 ?
C41' H41E 0.9600 ?
C41' H41F 0.9600 ?
C40' O40' 1.189(4) y
C41" C40" 1.505(4) y
C41" H41G 0.9600 ?
C41" H41H 0.9600 ?
C41" H41I 0.9600 ?
C40" O40" 1.182(4) y
C15 O16 1.426(5) y
C15 C42 1.522(5) y
C15 H15 0.9800 ?
C32 H32A 0.9600 ?
C32 H32B 0.9600 ?
C32 H32C 0.9600 ?
C45 C44 1.500(4) y
C45 H45A 0.9600 ?
C45 H45B 0.9600 ?
C45 H45C 0.9600 ?
C44 O44 1.189(4) y
C44 O43 1.326(4) y
O43 C42 1.461(4) y
C42 H42A 0.9700 ?
C42 H42B 0.9700 ?

loop_
_geom_torsion_atom_site_label_1
_geom_torsion_atom_site_label_2
_geom_torsion_atom_site_label_3
_geom_torsion_atom_site_label_4
_geom_torsion
_geom_torsion_publ_flag
O10 C1 C17 O17 -116.6(6) y
C2 C1 C17 O17 121.7(6) y
O10 C1 C17 O18 66.2(5) y
C2 C1 C17 O18 -55.4(5) y
O17 C17 O18 C19 6.3(7) y
C1 C17 O18 C19 -176.4(4) y
O10 C1 C2 C20' -161.3(10) y
C17 C1 C2 C20' -36.9(11) y
O10 C1 C2 C20 -179.4(4) y
C17 C1 C2 C20 -55.1(5) y
O10 C1 C2 C3 62.0(4) y
C17 C1 C2 C3 -173.7(3) y
C20' C2 C20 O20 173(4) y
C1 C2 C20 O20 -45.9(11) y
C3 C2 C20 O20 70.5(11) y
C20' C2 C20 O21 -7(3) y
C1 C2 C20 O21 134.1(7) y
C3 C2 C20 O21 -109.5(8) y
O20 C20 O21 C22 -5.2(16) y
C2 C20 O21 C22 174.8(8) y
C20 C2 C20' O20' 178(6) y
C1 C2 C20' O20' 132(2) y
C3 C2 C20' O20' -94(3) y
C20 C2 C20' O21' 3(2) y
C1 C2 C20' O21' -43(3) y
C3 C2 C20' O21' 91(2) y
O20' C20' O21' C22' 3(5) y
C2 C20' O21' C22' 178(2) y
C20' C2 C3 C4 30.0(5) y
C20 C2 C3 C4 56.8(5) y
C1 C2 C3 C4 170.8(3) y
C2 C3 C4 O9 -66.0(4) y
C2 C3 C4 C5 169.8(3) y
O24 C24 O23 C5 1.8(7) y
C25 C24 O23 C5 -175.5(3) y
C24 O23 C5 C6 142.4(3) y
C24 O23 C5 C4 -97.2(4) y
O9 C4 C5 O23 -174.8(3) y
C3 C4 C5 O23 -48.3(4) y
O9 C4 C5 C6 -56.8(4) y
C3 C4 C5 C6 69.8(4) y
O27 C27 O26 C6 -5.9(8) y
C28 C27 O26 C6 171.8(4) y
C27 O26 C6 C7 -91.1(5) y
C27 O26 C6 C5 148.6(4) y
O23 C5 C6 O26 -65.3(4) y
C4 C5 C6 O26 174.7(3) y
O23 C5 C6 C7 175.7(3) y
C4 C5 C6 C7 55.7(4) y
O30 C30 O29 C7 4.5(6) y
C31 C30 O29 C7 -176.1(4) y
C30 O29 C7 C6 102.6(4) y
C30 O29 C7 C8 -139.0(3) y
O26 C6 C7 O29 -53.4(4) y
C5 C6 C7 O29 64.2(4) y
O26 C6 C7 C8 -171.1(3) y
C5 C6 C7 C8 -53.5(4) y
O29 C7 C8 O9 -63.2(4) y
C6 C7 C8 O9 54.8(4) y
O29 C7 C8 C32 57.1(5) y
C6 C7 C8 C32 175.0(4) y
C3 C4 O9 C8 -67.2(4) y
C5 C4 O9 C8 61.0(4) y
C32 C8 O9 C4 175.1(3) y
C7 C8 O9 C4 -60.9(4) y
C17 C1 O10 C11 71.5(4) y
C2 C1 O10 C11 -162.9(3) y
C1 O10 C11 O16 -78.1(4) y
C1 O10 C11 C12 162.7(3) y
O34 C34 O33 C12 1.5(8) y
C35 C34 O33 C12 179.5(4) y
C34 O33 C12 C11 126.4(4) y
C34 O33 C12 C13 -114.7(4) y
O10 C11 C12 O33 -71.9(4) y
O16 C11 C12 O33 170.1(3) y
O10 C11 C12 C13 172.2(3) y
O16 C11 C12 C13 54.2(4) y
O37 C37 O36 C13 -1.0(9) y
C38 C37 O36 C13 179.6(4) y
C37 O36 C13 C12 -128.7(4) y
C37 O36 C13 C14 108.0(5) y
O33 C12 C13 O36 74.6(4) y
C11 C12 C13 O36 -169.3(3) y
O33 C12 C13 C14 -165.2(3) y
C11 C12 C13 C14 -49.1(4) y
O40 C40 O39 C40" -109(2) y
C41 C40 O39 C40" 94.1(12) y
O40 C40 O39 C40' 84.3(19) y
C41 C40 O39 C40' -72.6(17) y
O40 C40 O39 C14 -6.2(19) y
C41 C40 O39 C14 -163.2(8) y
C40" O39 C14 C13 -96.0(11) y
C40 O39 C14 C13 -123.2(8) y
C40' O39 C14 C13 -142.7(8) y
C40" O39 C14 C15 145.9(11) y
C40 O39 C14 C15 118.8(8) y
C40' O39 C14 C15 99.2(9) y
O36 C13 C14 O39 49.2(5) y
C12 C13 C14 O39 -69.9(4) y
O36 C13 C14 C15 167.5(3) y
C12 C13 C14 C15 48.4(4) y
C40" O39 C40' O40' -109.5(18) y
C40 O39 C40' O40' -101(2) y
C14 O39 C40' O40' -3.1(19) y
C40" O39 C40' C41' 52.3(11) y
C40 O39 C40' C41' 60.5(14) y
C14 O39 C40' C41' 158.7(10) y
C40 O39 C40" O40" 90(2) y
C40' O39 C40" O40" 96(2) y
C14 O39 C40" O40" -1(3) y
C40 O39 C40" C41" -90.8(18) y
C40' O39 C40" C41" -84.8(16) y
C14 O39 C40" C41" 178.8(12) y
O39 C14 C15 O16 63.6(4) y
C13 C14 C15 O16 -54.8(4) y
O39 C14 C15 C42 -53.9(5) y
C13 C14 C15 C42 -172.2(4) y
C42 C15 O16 C11 -175.8(3) y
C14 C15 O16 C11 64.6(4) y
O10 C11 O16 C15 177.9(3) y
C12 C11 O16 C15 -63.9(4) y
O44 C44 O43 C42 6.2(10) y
C45 C44 O43 C42 180.0(4) y
C44 O43 C42 C15 77.7(6) y
O16 C15 C42 O43 54.8(5) y
C14 C15 C42 O43 174.3(4) y
